data_8105751
loop_
_publ_author_name
'Yuan, Chengxiong'
'Huang, Mingqing'
'Liu, Fen'
'Huang, Haiyang'

_publ_section_title
;
 The crystal structure of
 3-([1,1&#x2032;-biphenyl]-2-yl)-1,2-diphenylbenzo[b]phosphole-1-oxide,
 C32H23OP
;
_journal_issue 4
_journal_name_full 'Zeitschrift f\"ur Kristallographie - New Crystal Structures'
_journal_page_first 565
_journal_page_last 567
_journal_paper_doi 10.1515/ncrs-2022-0120
_journal_volume 237
_journal_year 2022
_chemical_formula_sum 'C32 H23 O P'
_chemical_formula_weight 454.47
_chemical_name_systematic
;
3-([1,1'-biphenyl]-2-yl)-1,2-diphenylbenzophosphole-1-oxide
;
_space_group_crystal_system monoclinic
_space_group_IT_number 14
_space_group_name_Hall '-P 2yn'
_space_group_name_H-M_alt 'P 1 21/n 1'
_atom_sites_solution_hydrogens geom
_atom_sites_solution_primary dual
_cell_angle_alpha 90
_cell_angle_beta 107.422(2)
_cell_angle_gamma 90
_cell_formula_units_Z 4
_cell_length_a 9.1869(11)
_cell_length_b 27.940(3)
_cell_length_c 9.6992(11)
_cell_measurement_reflns_used 5058
_cell_measurement_temperature 296.15
_cell_measurement_theta_max 27.004
_cell_measurement_theta_min 2.318
_cell_volume 2375.4(5)
_computing_cell_refinement 'SAINT v8.34A (Bruker, 2013)'
_computing_data_reduction 'SAINT v8.34A (Bruker, 2013)'
_computing_molecular_graphics 'Olex2 1.5 (Dolomanov et al., 2009)'
_computing_publication_material 'Olex2 1.5 (Dolomanov et al., 2009)'
_computing_structure_refinement 'SHELXL 2014/7 (Sheldrick, 2015)'
_computing_structure_solution 'SHELXT 2014/5 (Sheldrick, 2014)'
_diffrn_ambient_temperature 296.15
_diffrn_measured_fraction_theta_full 0.999
_diffrn_measured_fraction_theta_max 0.981
_diffrn_measurement_device_type 'Bruker Smart APEX-II'
_diffrn_radiation_type MoK\a
_diffrn_radiation_wavelength 0.71073
_diffrn_reflns_av_R_equivalents 0.0231
_diffrn_reflns_av_unetI/netI 0.0301
_diffrn_reflns_Laue_measured_fraction_full 0.999
_diffrn_reflns_Laue_measured_fraction_max 0.981
_diffrn_reflns_limit_h_max 11
_diffrn_reflns_limit_h_min -11
_diffrn_reflns_limit_k_max 36
_diffrn_reflns_limit_k_min -30
_diffrn_reflns_limit_l_max 12
_diffrn_reflns_limit_l_min -9
_diffrn_reflns_number 14340
_diffrn_reflns_point_group_measured_fraction_full 0.999
_diffrn_reflns_point_group_measured_fraction_max 0.981
_diffrn_reflns_theta_full 25.242
_diffrn_reflns_theta_max 27.713
_diffrn_reflns_theta_min 2.435
_diffrn_source_current 30.0
_diffrn_source_power 1.5
_diffrn_source_voltage 50.0
_exptl_absorpt_coefficient_mu 0.139
_exptl_absorpt_correction_T_max 0.7456
_exptl_absorpt_correction_T_min 0.6972
_exptl_absorpt_correction_type multi-scan
_exptl_absorpt_process_details
;
SADABS-2014/3 (Bruker,2014/3) was used for absorption correction.
wR2(int) was 0.0478 before and 0.0265 after correction.
The Ratio of minimum to maximum transmission is 0.9351.
The \l/2 correction factor is 0.00150.
;
_exptl_crystal_colour 'clear light colourless'
_exptl_crystal_colour_lustre clear
_exptl_crystal_colour_modifier light
_exptl_crystal_colour_primary colourless
_exptl_crystal_density_diffrn 1.271
_exptl_crystal_description block
_exptl_crystal_F_000 952
_exptl_crystal_size_max 0.03
_exptl_crystal_size_mid 0.02
_exptl_crystal_size_min 0.02
_refine_diff_density_max 0.230
_refine_diff_density_min -0.388
_refine_diff_density_rms 0.047
_refine_ls_extinction_coef .
_refine_ls_extinction_method none
_refine_ls_goodness_of_fit_ref 1.106
_refine_ls_hydrogen_treatment constr
_refine_ls_matrix_type full
_refine_ls_number_parameters 307
_refine_ls_number_reflns 5474
_refine_ls_number_restraints 0
_refine_ls_restrained_S_all 1.106
_refine_ls_R_factor_all 0.0675
_refine_ls_R_factor_gt 0.0488
_refine_ls_shift/su_max 0.001
_refine_ls_shift/su_mean 0.000
_refine_ls_structure_factor_coef Fsqd
_refine_ls_weighting_details 'w=1/[\s^2^(Fo^2^)+(0.0540P)^2^+0.7757P] where P=(Fo^2^+2Fc^2^)/3'
_refine_ls_weighting_scheme calc
_refine_ls_wR_factor_gt 0.1192
_refine_ls_wR_factor_ref 0.1287
_reflns_Friedel_coverage 0.000
_reflns_Friedel_fraction_full .
_reflns_Friedel_fraction_max .
_reflns_number_gt 4283
_reflns_number_total 5474
_reflns_threshold_expression 'I > 2\s(I)'
_cod_data_source_file suppl_j_ncrs-2022-0120_suppl.cif
_cod_data_source_block 1
_cod_database_code 8105751
_shelx_space_group_comment
;
The symmetry employed for this shelxl refinement is uniquely defined
by the following loop, which should always be used as a source of
symmetry information in preference to the above space-group names.
They are only intended as comments.
;
_olex2_refinement_description
;
1. Fixed Uiso
 At 1.2 times of:
  All C(H) groups
2.a Aromatic/amide H refined with riding coordinates:
 C20(H20), C5(H5), C22(H22), C16(H16), C25(H25), C10(H10), C23(H23), C28(H28),
 C32(H32), C2(H2), C18(H18), C4(H4), C31(H31), C24(H24), C30(H30), C3(H3),
 C17(H17), C19(H19), C14(H14), C29(H29), C11(H11), C12(H12), C13(H13)
;

loop_
_space_group_symop_operation_xyz
'x, y, z'
'-x+1/2, y+1/2, -z+1/2'
'-x, -y, -z'
'x-1/2, -y-1/2, z-1/2'

loop_
_atom_site_label
_atom_site_type_symbol
_atom_site_fract_x
_atom_site_fract_y
_atom_site_fract_z
_atom_site_U_iso_or_equiv
_atom_site_adp_type
_atom_site_occupancy
_atom_site_site_symmetry_order
_atom_site_calc_flag
_atom_site_refinement_flags_posn
_atom_site_refinement_flags_adp
_atom_site_refinement_flags_occupancy
_atom_site_disorder_assembly
_atom_site_disorder_group
P1 P -0.31526(5) -0.62460(2) -1.10926(5) 0.03187(13) Uani 1 1 d . . . . .
O1 O -0.23310(16) -0.64811(5) -1.20055(14) 0.0456(3) Uani 1 1 d . . . . .
C15 C -0.2687(2) -0.56190(6) -1.08523(19) 0.0339(4) Uani 1 1 d . . . . .
C7 C -0.43804(19) -0.65970(6) -0.92058(18) 0.0314(4) Uani 1 1 d . . . . .
C1 C -0.5195(2) -0.62843(6) -1.16406(19) 0.0357(4) Uani 1 1 d . . . . .
C8 C -0.29812(19) -0.65141(6) -0.93524(18) 0.0308(4) Uani 1 1 d . . . . .
C6 C -0.5666(2) -0.64660(6) -1.0494(2) 0.0348(4) Uani 1 1 d . . . . .
C9 C -0.1482(2) -0.66506(7) -0.83577(18) 0.0346(4) Uani 1 1 d . . . . .
C27 C -0.3507(2) -0.61312(6) -0.62986(18) 0.0337(4) Uani 1 1 d . . . . .
C21 C -0.4634(2) -0.68314(6) -0.79218(19) 0.0340(4) Uani 1 1 d . . . . .
C26 C -0.40587(19) -0.66356(6) -0.65347(19) 0.0340(4) Uani 1 1 d . . . . .
C20 C -0.1948(2) -0.54123(7) -1.1750(2) 0.0478(5) Uani 1 1 d . . . . .
H20 H -0.1692 -0.5597 -1.2440 0.057 Uiso 1 1 calc R U . . .
C5 C -0.7214(2) -0.65133(7) -1.0659(2) 0.0466(5) Uani 1 1 d . . . . .
H5 H -0.7546 -0.6630 -0.9907 0.056 Uiso 1 1 calc R U . . .
C22 C -0.5319(2) -0.72819(7) -0.8084(2) 0.0447(5) Uani 1 1 d . . . . .
H22 H -0.5752 -0.7406 -0.9007 0.054 Uiso 1 1 calc R U . . .
C16 C -0.3067(3) -0.53379(7) -0.9842(2) 0.0497(5) Uani 1 1 d . . . . .
H16 H -0.3574 -0.5473 -0.9239 0.060 Uiso 1 1 calc R U . . .
C25 C -0.4070(2) -0.69139(7) -0.5345(2) 0.0454(5) Uani 1 1 d . . . . .
H25 H -0.3655 -0.6793 -0.4417 0.054 Uiso 1 1 calc R U . . .
C10 C -0.1248(2) -0.70930(7) -0.7662(2) 0.0471(5) Uani 1 1 d . . . . .
H10 H -0.2054 -0.7308 -0.7810 0.056 Uiso 1 1 calc R U . . .
C23 C -0.5362(2) -0.75470(7) -0.6894(3) 0.0519(5) Uani 1 1 d . . . . .
H23 H -0.5840 -0.7844 -0.7014 0.062 Uiso 1 1 calc R U . . .
C28 C -0.2023(2) -0.60206(8) -0.5523(2) 0.0486(5) Uani 1 1 d . . . . .
H28 H -0.1327 -0.6265 -0.5161 0.058 Uiso 1 1 calc R U . . .
C32 C -0.4515(2) -0.57576(7) -0.6797(2) 0.0477(5) Uani 1 1 d . . . . .
H32 H -0.5518 -0.5825 -0.7324 0.057 Uiso 1 1 calc R U . . .
C2 C -0.6242(2) -0.61585(7) -1.2938(2) 0.0483(5) Uani 1 1 d . . . . .
H2 H -0.5919 -0.6040 -1.3694 0.058 Uiso 1 1 calc R U . . .
C18 C -0.1961(2) -0.46567(7) -1.0615(3) 0.0531(5) Uani 1 1 d . . . . .
H18 H -0.1714 -0.4333 -1.0533 0.064 Uiso 1 1 calc R U . . .
C4 C -0.8264(2) -0.63825(8) -1.1974(3) 0.0577(6) Uani 1 1 d . . . . .
H4 H -0.9303 -0.6411 -1.2093 0.069 Uiso 1 1 calc R U . . .
C31 C -0.4060(3) -0.52869(8) -0.6527(3) 0.0573(6) Uani 1 1 d . . . . .
H31 H -0.4760 -0.5041 -0.6856 0.069 Uiso 1 1 calc R U . . .
C24 C -0.4694(3) -0.73672(8) -0.5535(3) 0.0527(5) Uani 1 1 d . . . . .
H24 H -0.4661 -0.7553 -0.4731 0.063 Uiso 1 1 calc R U . . .
C30 C -0.2578(3) -0.51829(8) -0.5774(2) 0.0576(6) Uani 1 1 d . . . . .
H30 H -0.2265 -0.4866 -0.5598 0.069 Uiso 1 1 calc R U . . .
C3 C -0.7782(3) -0.62122(8) -1.3093(3) 0.0582(6) Uani 1 1 d . . . . .
H3 H -0.8498 -0.6132 -1.3965 0.070 Uiso 1 1 calc R U . . .
C17 C -0.2698(3) -0.48576(8) -0.9721(3) 0.0578(6) Uani 1 1 d . . . . .
H17 H -0.2950 -0.4670 -0.9033 0.069 Uiso 1 1 calc R U . . .
C19 C -0.1588(3) -0.49295(8) -1.1624(3) 0.0588(6) Uani 1 1 d . . . . .
H19 H -0.1090 -0.4791 -1.2230 0.071 Uiso 1 1 calc R U . . .
C14 C -0.0246(2) -0.63459(9) -0.8135(2) 0.0531(5) Uani 1 1 d . . . . .
H14 H -0.0367 -0.6053 -0.8612 0.064 Uiso 1 1 calc R U . . .
C29 C -0.1563(3) -0.55475(8) -0.5281(3) 0.0586(6) Uani 1 1 d . . . . .
H29 H -0.0554 -0.5477 -0.4779 0.070 Uiso 1 1 calc R U . . .
C11 C 0.0173(3) -0.72151(9) -0.6754(2) 0.0618(7) Uani 1 1 d . . . . .
H11 H 0.0317 -0.7512 -0.6297 0.074 Uiso 1 1 calc R U . . .
C12 C 0.1374(3) -0.69019(11) -0.6522(3) 0.0683(7) Uani 1 1 d . . . . .
H12 H 0.2324 -0.6984 -0.5896 0.082 Uiso 1 1 calc R U . . .
C13 C 0.1171(3) -0.64713(11) -0.7209(3) 0.0691(7) Uani 1 1 d . . . . .
H13 H 0.1987 -0.6260 -0.7058 0.083 Uiso 1 1 calc R U . . .

loop_
_atom_site_aniso_label
_atom_site_aniso_U_11
_atom_site_aniso_U_22
_atom_site_aniso_U_33
_atom_site_aniso_U_23
_atom_site_aniso_U_13
_atom_site_aniso_U_12
P1 0.0364(2) 0.0294(2) 0.0298(2) 0.00125(17) 0.00985(18) 0.00451(18)
O1 0.0583(9) 0.0419(7) 0.0405(7) -0.0010(6) 0.0209(7) 0.0133(6)
C15 0.0333(9) 0.0318(9) 0.0357(9) 0.0036(7) 0.0090(7) 0.0037(7)
C7 0.0354(9) 0.0250(8) 0.0338(9) -0.0034(7) 0.0102(7) -0.0030(7)
C1 0.0381(10) 0.0293(8) 0.0358(9) -0.0035(7) 0.0051(7) 0.0017(7)
C8 0.0334(9) 0.0275(8) 0.0320(9) 0.0007(7) 0.0104(7) 0.0007(7)
C6 0.0328(9) 0.0270(8) 0.0409(10) -0.0065(7) 0.0055(7) -0.0026(7)
C9 0.0328(9) 0.0422(10) 0.0302(9) 0.0044(7) 0.0117(7) 0.0059(7)
C27 0.0343(9) 0.0376(9) 0.0293(9) -0.0008(7) 0.0097(7) -0.0003(7)
C21 0.0322(9) 0.0311(9) 0.0406(10) 0.0014(7) 0.0137(7) -0.0026(7)
C26 0.0289(9) 0.0345(9) 0.0399(10) 0.0032(7) 0.0124(7) 0.0029(7)
C20 0.0572(13) 0.0433(11) 0.0495(12) 0.0056(9) 0.0258(10) 0.0006(9)
C5 0.0360(10) 0.0395(10) 0.0615(13) -0.0044(9) 0.0102(9) -0.0068(8)
C22 0.0459(11) 0.0362(10) 0.0557(12) -0.0041(9) 0.0210(10) -0.0084(8)
C16 0.0628(14) 0.0358(10) 0.0627(13) -0.0050(9) 0.0372(11) -0.0049(9)
C25 0.0457(11) 0.0513(12) 0.0414(11) 0.0089(9) 0.0163(9) 0.0047(9)
C10 0.0503(12) 0.0447(11) 0.0483(12) 0.0106(9) 0.0179(10) 0.0125(9)
C23 0.0528(13) 0.0330(10) 0.0789(16) 0.0063(10) 0.0332(12) -0.0058(9)
C28 0.0388(11) 0.0478(12) 0.0527(12) -0.0013(10) 0.0036(9) 0.0006(9)
C32 0.0406(11) 0.0411(11) 0.0551(12) -0.0017(9) 0.0049(9) 0.0018(8)
C2 0.0506(12) 0.0447(11) 0.0411(11) -0.0001(9) 0.0005(9) 0.0049(9)
C18 0.0503(12) 0.0330(10) 0.0733(15) 0.0061(10) 0.0146(11) -0.0028(9)
C4 0.0326(11) 0.0469(12) 0.0806(17) -0.0060(11) -0.0026(11) -0.0035(9)
C31 0.0637(15) 0.0384(11) 0.0643(15) -0.0009(10) 0.0108(12) 0.0070(10)
C24 0.0560(13) 0.0467(12) 0.0643(14) 0.0225(11) 0.0316(11) 0.0067(10)
C30 0.0722(16) 0.0406(11) 0.0579(14) -0.0088(10) 0.0164(12) -0.0141(11)
C3 0.0458(12) 0.0530(13) 0.0575(14) -0.0001(11) -0.0122(10) 0.0022(10)
C17 0.0677(15) 0.0383(11) 0.0736(16) -0.0104(11) 0.0303(13) -0.0007(10)
C19 0.0670(16) 0.0454(12) 0.0717(16) 0.0139(11) 0.0326(13) -0.0059(11)
C14 0.0362(11) 0.0661(14) 0.0537(13) 0.0169(11) 0.0085(9) -0.0014(10)
C29 0.0467(13) 0.0568(14) 0.0636(15) -0.0069(11) 0.0031(11) -0.0144(10)
C11 0.0667(16) 0.0707(15) 0.0489(13) 0.0221(11) 0.0187(11) 0.0332(13)
C12 0.0452(13) 0.108(2) 0.0480(13) 0.0133(14) 0.0086(10) 0.0305(14)
C13 0.0332(11) 0.103(2) 0.0665(16) 0.0125(15) 0.0077(11) -0.0043(12)

loop_
_atom_type_symbol
_atom_type_description
_atom_type_scat_dispersion_real
_atom_type_scat_dispersion_imag
_atom_type_scat_source
C C 0.0033 0.0016 'International Tables Vol C Tables 4.2.6.8 and 6.1.1.4'
H H 0.0000 0.0000 'International Tables Vol C Tables 4.2.6.8 and 6.1.1.4'
O O 0.0106 0.0060 'International Tables Vol C Tables 4.2.6.8 and 6.1.1.4'
P P 0.1023 0.0942 'International Tables Vol C Tables 4.2.6.8 and 6.1.1.4'

loop_
_geom_angle_atom_site_label_1
_geom_angle_atom_site_label_2
_geom_angle_atom_site_label_3
_geom_angle
_geom_angle_site_symmetry_1
_geom_angle_site_symmetry_3
O1 P1 C15 111.44(8) . .
O1 P1 C1 118.19(8) . .
O1 P1 C8 117.21(8) . .
C15 P1 C8 109.31(8) . .
C1 P1 C15 106.45(8) . .
C1 P1 C8 92.46(8) . .
C20 C15 P1 117.88(14) . .
C16 C15 P1 123.00(14) . .
C16 C15 C20 119.10(17) . .
C8 C7 C6 114.20(15) . .
C8 C7 C21 123.71(16) . .
C6 C7 C21 121.94(15) . .
C6 C1 P1 109.28(13) . .
C2 C1 P1 129.49(16) . .
C2 C1 C6 121.22(18) . .
C7 C8 P1 110.38(13) . .
C7 C8 C9 128.04(16) . .
C9 C8 P1 121.36(12) . .
C1 C6 C7 113.55(15) . .
C5 C6 C7 127.01(18) . .
C5 C6 C1 119.44(18) . .
C10 C9 C8 121.66(17) . .
C14 C9 C8 120.31(17) . .
C14 C9 C10 117.99(18) . .
C28 C27 C26 122.00(17) . .
C28 C27 C32 118.03(18) . .
C32 C27 C26 119.87(16) . .
C26 C21 C7 121.61(15) . .
C22 C21 C7 118.78(16) . .
C22 C21 C26 119.25(17) . .
C21 C26 C27 121.96(15) . .
C25 C26 C27 119.09(17) . .
C25 C26 C21 118.87(17) . .
C15 C20 H20 120.0 . .
C15 C20 C19 120.1(2) . .
C19 C20 H20 120.0 . .
C6 C5 H5 120.6 . .
C6 C5 C4 118.9(2) . .
C4 C5 H5 120.6 . .
C21 C22 H22 119.5 . .
C23 C22 C21 120.9(2) . .
C23 C22 H22 119.5 . .
C15 C16 H16 119.8 . .
C15 C16 C17 120.39(19) . .
C17 C16 H16 119.8 . .
C26 C25 H25 119.8 . .
C24 C25 C26 120.5(2) . .
C24 C25 H25 119.8 . .
C9 C10 H10 119.7 . .
C11 C10 C9 120.5(2) . .
C11 C10 H10 119.7 . .
C22 C23 H23 120.3 . .
C24 C23 C22 119.33(19) . .
C24 C23 H23 120.3 . .
C27 C28 H28 119.8 . .
C27 C28 C29 120.46(19) . .
C29 C28 H28 119.8 . .
C27 C32 H32 119.3 . .
C31 C32 C27 121.32(19) . .
C31 C32 H32 119.3 . .
C1 C2 H2 120.6 . .
C1 C2 C3 118.7(2) . .
C3 C2 H2 120.6 . .
C17 C18 H18 119.9 . .
C19 C18 H18 119.9 . .
C19 C18 C17 120.23(19) . .
C5 C4 H4 119.5 . .
C3 C4 C5 120.9(2) . .
C3 C4 H4 119.5 . .
C32 C31 H31 120.0 . .
C30 C31 C32 119.9(2) . .
C30 C31 H31 120.0 . .
C25 C24 H24 119.6 . .
C23 C24 C25 120.84(19) . .
C23 C24 H24 119.6 . .
C31 C30 H30 120.2 . .
C29 C30 C31 119.6(2) . .
C29 C30 H30 120.2 . .
C2 C3 H3 119.6 . .
C4 C3 C2 120.8(2) . .
C4 C3 H3 119.6 . .
C16 C17 H17 120.0 . .
C18 C17 C16 120.0(2) . .
C18 C17 H17 120.0 . .
C20 C19 H19 119.9 . .
C18 C19 C20 120.2(2) . .
C18 C19 H19 119.9 . .
C9 C14 H14 119.6 . .
C9 C14 C13 120.9(2) . .
C13 C14 H14 119.6 . .
C28 C29 H29 119.7 . .
C30 C29 C28 120.7(2) . .
C30 C29 H29 119.7 . .
C10 C11 H11 119.8 . .
C12 C11 C10 120.5(2) . .
C12 C11 H11 119.8 . .
C11 C12 H12 120.1 . .
C13 C12 C11 119.8(2) . .
C13 C12 H12 120.1 . .
C14 C13 H13 119.8 . .
C12 C13 C14 120.3(2) . .
C12 C13 H13 119.8 . .

loop_
_geom_bond_atom_site_label_1
_geom_bond_atom_site_label_2
_geom_bond_distance
_geom_bond_site_symmetry_2
P1 O1 1.4783(13) .
P1 C15 1.8019(18) .
P1 C1 1.7938(19) .
P1 C8 1.8098(17) .
C15 C20 1.380(3) .
C15 C16 1.380(3) .
C7 C8 1.355(2) .
C7 C6 1.486(2) .
C7 C21 1.486(2) .
C1 C6 1.403(3) .
C1 C2 1.381(3) .
C8 C9 1.475(2) .
C6 C5 1.389(3) .
C9 C10 1.394(3) .
C9 C14 1.384(3) .
C27 C26 1.492(2) .
C27 C28 1.380(3) .
C27 C32 1.383(3) .
C21 C26 1.401(2) .
C21 C22 1.395(2) .
C26 C25 1.394(3) .
C20 H20 0.9300 .
C20 C19 1.386(3) .
C5 H5 0.9300 .
C5 C4 1.398(3) .
C22 H22 0.9300 .
C22 C23 1.382(3) .
C16 H16 0.9300 .
C16 C17 1.380(3) .
C25 H25 0.9300 .
C25 C24 1.379(3) .
C10 H10 0.9300 .
C10 C11 1.381(3) .
C23 H23 0.9300 .
C23 C24 1.372(3) .
C28 H28 0.9300 .
C28 C29 1.386(3) .
C32 H32 0.9300 .
C32 C31 1.381(3) .
C2 H2 0.9300 .
C2 C3 1.385(3) .
C18 H18 0.9300 .
C18 C17 1.371(3) .
C18 C19 1.362(3) .
C4 H4 0.9300 .
C4 C3 1.374(4) .
C31 H31 0.9300 .
C31 C30 1.370(3) .
C24 H24 0.9300 .
C30 H30 0.9300 .
C30 C29 1.367(3) .
C3 H3 0.9300 .
C17 H17 0.9300 .
C19 H19 0.9300 .
C14 H14 0.9300 .
C14 C13 1.387(3) .
C29 H29 0.9300 .
C11 H11 0.9300 .
C11 C12 1.373(4) .
C12 H12 0.9300 .
C12 C13 1.361(4) .
C13 H13 0.9300 .

loop_
_geom_torsion_atom_site_label_1
_geom_torsion_atom_site_label_2
_geom_torsion_atom_site_label_3
_geom_torsion_atom_site_label_4
_geom_torsion
_geom_torsion_site_symmetry_1
_geom_torsion_site_symmetry_2
_geom_torsion_site_symmetry_3
_geom_torsion_site_symmetry_4
P1 C15 C20 C19 178.94(17) . . . .
P1 C15 C16 C17 -179.10(18) . . . .
P1 C1 C6 C7 -2.95(18) . . . .
P1 C1 C6 C5 178.05(14) . . . .
P1 C1 C2 C3 -178.52(16) . . . .
P1 C8 C9 C10 -133.81(16) . . . .
P1 C8 C9 C14 43.6(2) . . . .
O1 P1 C15 C20 14.00(18) . . . .
O1 P1 C15 C16 -167.56(16) . . . .
O1 P1 C1 C6 126.23(13) . . . .
O1 P1 C1 C2 -54.8(2) . . . .
O1 P1 C8 C7 -126.70(13) . . . .
O1 P1 C8 C9 48.30(17) . . . .
C15 P1 C1 C6 -107.57(13) . . . .
C15 P1 C1 C2 71.40(19) . . . .
C15 P1 C8 C7 105.31(13) . . . .
C15 P1 C8 C9 -79.69(15) . . . .
C15 C20 C19 C18 0.0(4) . . . .
C15 C16 C17 C18 0.5(4) . . . .
C7 C8 C9 C10 40.2(3) . . . .
C7 C8 C9 C14 -142.3(2) . . . .
C7 C6 C5 C4 -178.20(17) . . . .
C7 C21 C26 C27 15.5(3) . . . .
C7 C21 C26 C25 -167.63(16) . . . .
C7 C21 C22 C23 169.71(18) . . . .
C1 P1 C15 C20 -116.17(16) . . . .
C1 P1 C15 C16 62.27(19) . . . .
C1 P1 C8 C7 -3.07(13) . . . .
C1 P1 C8 C9 171.93(14) . . . .
C1 C6 C5 C4 0.7(3) . . . .
C1 C2 C3 C4 0.7(3) . . . .
C8 P1 C15 C20 145.16(15) . . . .
C8 P1 C15 C16 -36.41(19) . . . .
C8 P1 C1 C6 3.39(13) . . . .
C8 P1 C1 C2 -177.63(18) . . . .
C8 C7 C6 C1 0.7(2) . . . .
C8 C7 C6 C5 179.59(17) . . . .
C8 C7 C21 C26 60.0(2) . . . .
C8 C7 C21 C22 -113.0(2) . . . .
C8 C9 C10 C11 178.94(18) . . . .
C8 C9 C14 C13 -179.6(2) . . . .
C6 C7 C8 P1 1.93(18) . . . .
C6 C7 C8 C9 -172.65(16) . . . .
C6 C7 C21 C26 -124.62(18) . . . .
C6 C7 C21 C22 62.3(2) . . . .
C6 C1 C2 C3 0.3(3) . . . .
C6 C5 C4 C3 0.4(3) . . . .
C9 C10 C11 C12 0.1(3) . . . .
C9 C14 C13 C12 1.1(4) . . . .
C27 C26 C25 C24 174.44(17) . . . .
C27 C28 C29 C30 1.7(4) . . . .
C27 C32 C31 C30 1.2(3) . . . .
C21 C7 C8 P1 177.60(13) . . . .
C21 C7 C8 C9 3.0(3) . . . .
C21 C7 C6 C1 -175.07(15) . . . .
C21 C7 C6 C5 3.8(3) . . . .
C21 C26 C25 C24 -2.6(3) . . . .
C21 C22 C23 C24 -1.3(3) . . . .
C26 C27 C28 C29 -177.7(2) . . . .
C26 C27 C32 C31 176.37(19) . . . .
C26 C21 C22 C23 -3.5(3) . . . .
C26 C25 C24 C23 -2.3(3) . . . .
C20 C15 C16 C17 -0.7(3) . . . .
C5 C4 C3 C2 -1.1(3) . . . .
C22 C21 C26 C27 -171.51(17) . . . .
C22 C21 C26 C25 5.4(3) . . . .
C22 C23 C24 C25 4.3(3) . . . .
C16 C15 C20 C19 0.4(3) . . . .
C10 C9 C14 C13 -2.1(3) . . . .
C10 C11 C12 C13 -1.1(4) . . . .
C28 C27 C26 C21 -119.8(2) . . . .
C28 C27 C26 C25 63.3(2) . . . .
C28 C27 C32 C31 -0.2(3) . . . .
C32 C27 C26 C21 63.8(2) . . . .
C32 C27 C26 C25 -113.1(2) . . . .
C32 C27 C28 C29 -1.2(3) . . . .
C32 C31 C30 C29 -0.7(4) . . . .
C2 C1 C6 C7 177.97(16) . . . .
C2 C1 C6 C5 -1.0(3) . . . .
C31 C30 C29 C28 -0.7(4) . . . .
C17 C18 C19 C20 -0.2(4) . . . .
C19 C18 C17 C16 0.0(4) . . . .
C14 C9 C10 C11 1.4(3) . . . .
C11 C12 C13 C14 0.5(4) . . . .
